data_7121737
loop_
_publ_author_name
'Dhindsa, Jasveer S.'
'Maar, Ryan R.'
'Barbon, Stephanie M.'
'Olivia Avil\'es, Mar\'ia'
'Powell, Zachary K.'
'Lagugn\'e-Labarthet, Fran\,cois'
'Gilroy, Joe B.'

_publ_section_title
;
 A \p-conjugated inorganic polymer constructed from boron difluoride
 formazanates and platinum(ii) diynes.
;
_journal_issue 50
_journal_name_full 'Chemical communications (Cambridge, England)'
_journal_page_first 6899
_journal_page_last 6902
_journal_paper_doi 10.1039/c8cc02424c
_journal_volume 54
_journal_year 2018
_chemical_formula_sum 'C66 H82 B2 F4 N8 P2 Pt'
_chemical_formula_weight 1342.04
_space_group_crystal_system triclinic
_space_group_IT_number 2
_space_group_name_Hall '-P 1'
_space_group_name_H-M_alt 'P -1'
_symmetry_space_group_name_Hall '-P 1'
_symmetry_space_group_name_H-M 'P -1'
_atom_sites_solution_hydrogens geom
_atom_sites_solution_primary dual
_atom_sites_solution_secondary difmap
_audit_creation_method SHELXL-2016/6
_audit_update_record
;
2018-03-08 deposited with the CCDC.
2018-05-17 downloaded from the CCDC.
;
_cell_angle_alpha 106.564(16)
_cell_angle_beta 90.122(12)
_cell_angle_gamma 95.097(16)
_cell_formula_units_Z 1
_cell_length_a 10.503(3)
_cell_length_b 11.094(4)
_cell_length_c 14.692(5)
_cell_measurement_reflns_used 9978
_cell_measurement_temperature 110
_cell_measurement_theta_max 35.15
_cell_measurement_theta_min 2.61
_cell_volume 1633.7(9)
_computing_cell_refinement SAINT
_computing_data_collection Apex2
_computing_data_reduction SAINT
_computing_molecular_graphics Mercury
_computing_publication_material cif2tables.py
_computing_structure_refinement SHELXL
_computing_structure_solution SHELXT
_diffrn_ambient_temperature 110
_diffrn_detector 'CCD plate'
_diffrn_detector_type 'Bruker Apex2'
_diffrn_measured_fraction_theta_full 0.994
_diffrn_measured_fraction_theta_max 0.887
_diffrn_measurement_device '\k-geometry diffractometer'
_diffrn_measurement_device_type 'Bruker Kappa Axis Apex2'
_diffrn_measurement_method 'phi and omega scans'
_diffrn_radiation_type MoK\a
_diffrn_radiation_wavelength 0.71073
_diffrn_reflns_av_R_equivalents 0.0363
_diffrn_reflns_av_unetI/netI 0.0700
_diffrn_reflns_Laue_measured_fraction_full 0.994
_diffrn_reflns_Laue_measured_fraction_max 0.887
_diffrn_reflns_limit_h_max 19
_diffrn_reflns_limit_h_min -16
_diffrn_reflns_limit_k_max 20
_diffrn_reflns_limit_k_min -19
_diffrn_reflns_limit_l_max 22
_diffrn_reflns_limit_l_min -27
_diffrn_reflns_number 64788
_diffrn_reflns_point_group_measured_fraction_full 0.994
_diffrn_reflns_point_group_measured_fraction_max 0.887
_diffrn_reflns_theta_full 25.242
_diffrn_reflns_theta_max 41.581
_diffrn_reflns_theta_min 2.393
_diffrn_source 'sealed tube'
_exptl_absorpt_coefficient_mu 2.253
_exptl_absorpt_correction_T_max 0.7482
_exptl_absorpt_correction_T_min 0.6627
_exptl_absorpt_correction_type multi-scan
_exptl_absorpt_process_details SADABS
_exptl_crystal_colour blue
_exptl_crystal_density_diffrn 1.364
_exptl_crystal_description block
_exptl_crystal_F_000 688
_exptl_crystal_size_max 0.232
_exptl_crystal_size_mid 0.197
_exptl_crystal_size_min 0.057
_refine_diff_density_max 2.844
_refine_diff_density_min -3.038
_refine_diff_density_rms 0.143
_refine_ls_extinction_method none
_refine_ls_goodness_of_fit_ref 1.003
_refine_ls_hydrogen_treatment constr
_refine_ls_matrix_type full
_refine_ls_number_parameters 376
_refine_ls_number_reflns 19782
_refine_ls_number_restraints 0
_refine_ls_restrained_S_all 1.003
_refine_ls_R_factor_all 0.0550
_refine_ls_R_factor_gt 0.0414
_refine_ls_shift/su_max 0.001
_refine_ls_shift/su_mean 0.000
_refine_ls_structure_factor_coef Fsqd
_refine_ls_weighting_details 'w=1/[\s^2^(Fo^2^)+(0.0302P)^2^] where P=(Fo^2^+2Fc^2^)/3'
_refine_ls_weighting_scheme calc
_refine_ls_wR_factor_gt 0.0642
_refine_ls_wR_factor_ref 0.0676
_reflns_Friedel_coverage 0.000
_reflns_number_gt 16988
_reflns_number_total 19782
_reflns_threshold_expression 'I > 2\s(I)'
_cod_data_source_file c8cc02424c2.cif
_cod_data_source_block 3
_cod_depositor_comments 'Adding full bibliography for 7121737.cif.'
_cod_original_cell_volume 1633.7(10)
_cod_database_code 7121737
_shelx_shelxl_version_number 2016/6
_shelx_space_group_comment
;
The symmetry employed for this shelxl refinement is uniquely defined
by the following loop, which should always be used as a source of
symmetry information in preference to the above space-group names.
They are only intended as comments.
;
_shelx_estimated_absorpt_t_min 0.623
_shelx_estimated_absorpt_t_max 0.882

loop_
_space_group_symop_operation_xyz
'x, y, z'
'-x, -y, -z'

loop_
_atom_site_label
_atom_site_type_symbol
_atom_site_fract_x
_atom_site_fract_y
_atom_site_fract_z
_atom_site_U_iso_or_equiv
_atom_site_adp_type
_atom_site_occupancy
_atom_site_site_symmetry_order
_atom_site_calc_flag
_atom_site_refinement_flags_posn
_atom_site_refinement_flags_adp
_atom_site_refinement_flags_occupancy
Pt1 Pt 1.000000 0.500000 0.500000 0.01314(2) Uani 1 2 d S . P
P1 P 0.88348(3) 0.51025(4) 0.36991(3) 0.01622(7) Uani 1 1 d . . .
F1 F 0.26181(8) 0.43569(8) 0.87490(7) 0.01993(18) Uani 1 1 d . . .
F2 F 0.32917(8) 0.36368(9) 0.99637(6) 0.02104(18) Uani 1 1 d . . .
N1 N 0.17541(10) 0.22809(12) 0.88259(8) 0.0148(2) Uani 1 1 d . . .
N2 N 0.19572(11) 0.11373(12) 0.88460(9) 0.0156(2) Uani 1 1 d . . .
N3 N 0.39107(10) 0.25896(11) 0.83744(8) 0.0130(2) Uani 1 1 d . . .
N4 N 0.40903(10) 0.14377(11) 0.83838(8) 0.0143(2) Uani 1 1 d . . .
B1 B 0.28932(14) 0.33237(16) 0.90213(11) 0.0149(3) Uani 1 1 d . . .
C1 C 0.31660(12) 0.08284(13) 0.87691(10) 0.0143(2) Uani 1 1 d . . .
C2 C 0.04564(12) 0.24327(15) 0.86192(10) 0.0168(3) Uani 1 1 d . . .
C3 C -0.00184(14) 0.35930(16) 0.89938(11) 0.0207(3) Uani 1 1 d . . .
H3 H 0.051998 0.429444 0.936631 0.025 Uiso 1 1 calc R U .
C4 C -0.12997(14) 0.37161(18) 0.88159(12) 0.0259(3) Uani 1 1 d . . .
H4 H -0.163719 0.450698 0.906579 0.031 Uiso 1 1 calc R U .
C5 C -0.20784(15) 0.26884(19) 0.82764(13) 0.0296(4) Uani 1 1 d . . .
H5 H -0.295367 0.277357 0.816865 0.035 Uiso 1 1 calc R U .
C6 C -0.15954(15) 0.1543(2) 0.78942(13) 0.0296(4) Uani 1 1 d . . .
H6 H -0.213683 0.084475 0.752076 0.035 Uiso 1 1 calc R U .
C7 C -0.03133(14) 0.14043(17) 0.80536(12) 0.0237(3) Uani 1 1 d . . .
H7 H 0.002859 0.062092 0.778068 0.028 Uiso 1 1 calc R U .
C8 C 0.46995(12) 0.30650(14) 0.77442(9) 0.0134(2) Uani 1 1 d . . .
C9 C 0.51961(12) 0.43261(14) 0.80220(10) 0.0157(2) Uani 1 1 d . . .
H9 H 0.492685 0.488890 0.859048 0.019 Uiso 1 1 calc R U .
C10 C 0.60876(13) 0.47543(14) 0.74616(10) 0.0166(3) Uani 1 1 d . . .
H10 H 0.642875 0.561367 0.765250 0.020 Uiso 1 1 calc R U .
C11 C 0.64925(13) 0.39378(14) 0.66179(10) 0.0162(3) Uani 1 1 d . . .
C12 C 0.59243(14) 0.26912(15) 0.63301(10) 0.0195(3) Uani 1 1 d . . .
H12 H 0.615161 0.213784 0.574314 0.023 Uiso 1 1 calc R U .
C13 C 0.50380(13) 0.22508(14) 0.68848(10) 0.0172(3) Uani 1 1 d . . .
H13 H 0.466440 0.140249 0.668191 0.021 Uiso 1 1 calc R U .
C14 C 0.34384(13) -0.03594(13) 0.89659(9) 0.0144(2) Uani 1 1 d . . .
C15 C 0.24622(14) -0.10797(14) 0.92711(10) 0.0176(3) Uani 1 1 d . . .
H15 H 0.162108 -0.081982 0.932881 0.021 Uiso 1 1 calc R U .
C16 C 0.27157(16) -0.21746(15) 0.94908(11) 0.0222(3) Uani 1 1 d . . .
H16 H 0.204768 -0.266051 0.969779 0.027 Uiso 1 1 calc R U .
C17 C 0.39409(17) -0.25595(15) 0.94087(11) 0.0234(3) Uani 1 1 d . . .
H17 H 0.411466 -0.330423 0.956440 0.028 Uiso 1 1 calc R U .
C18 C 0.49116(15) -0.18551(15) 0.90990(11) 0.0214(3) Uani 1 1 d . . .
H18 H 0.574807 -0.212644 0.903380 0.026 Uiso 1 1 calc R U .
C19 C 0.46705(14) -0.07556(14) 0.88832(10) 0.0174(3) Uani 1 1 d . . .
H19 H 0.534347 -0.027205 0.867917 0.021 Uiso 1 1 calc R U .
C20 C 0.75108(13) 0.43353(15) 0.60908(10) 0.0186(3) Uani 1 1 d . . .
C21 C 0.84373(13) 0.45960(15) 0.56633(10) 0.0173(3) Uani 1 1 d . . .
C22 C 0.71339(14) 0.45755(16) 0.36431(12) 0.0224(3) Uani 1 1 d . . .
H22A H 0.674261 0.506400 0.422963 0.027 Uiso 1 1 calc R U .
H22B H 0.673236 0.477858 0.310123 0.027 Uiso 1 1 calc R U .
C23 C 0.68143(15) 0.31696(16) 0.35337(12) 0.0237(3) Uani 1 1 d . . .
H23A H 0.699890 0.267763 0.287940 0.028 Uiso 1 1 calc R U .
H23B H 0.736646 0.291065 0.397811 0.028 Uiso 1 1 calc R U .
C24 C 0.54164(17) 0.28671(19) 0.37321(14) 0.0335(4) Uani 1 1 d . . .
H24A H 0.523119 0.338091 0.438010 0.040 Uiso 1 1 calc R U .
H24B H 0.486962 0.311427 0.327838 0.040 Uiso 1 1 calc R U .
C25 C 0.5065(2) 0.1483(2) 0.36535(14) 0.0410(5) Uani 1 1 d . . .
H25A H 0.415840 0.135341 0.378883 0.061 Uiso 1 1 calc R U .
H25B H 0.522469 0.096718 0.300906 0.061 Uiso 1 1 calc R U .
H25C H 0.558662 0.123408 0.411187 0.061 Uiso 1 1 calc R U .
C26 C 0.94818(15) 0.43156(16) 0.25526(11) 0.0221(3) Uani 1 1 d . . .
H26A H 0.879713 0.419441 0.206201 0.027 Uiso 1 1 calc R U .
H26B H 1.017393 0.489926 0.241520 0.027 Uiso 1 1 calc R U .
C27 C 1.00092(15) 0.30521(16) 0.24289(11) 0.0220(3) Uani 1 1 d . . .
H27A H 0.929374 0.239297 0.238792 0.026 Uiso 1 1 calc R U .
H27B H 1.055713 0.309655 0.298884 0.026 Uiso 1 1 calc R U .
C28 C 1.07926(15) 0.26936(16) 0.15285(12) 0.0249(3) Uani 1 1 d . . .
H28A H 1.023039 0.262819 0.097149 0.030 Uiso 1 1 calc R U .
H28B H 1.147935 0.337790 0.156237 0.030 Uiso 1 1 calc R U .
C29 C 1.1386(2) 0.1470(2) 0.13814(15) 0.0398(5) Uani 1 1 d . . .
H29A H 1.187084 0.129842 0.079624 0.060 Uiso 1 1 calc R U .
H29B H 1.196219 0.153313 0.192185 0.060 Uiso 1 1 calc R U .
H29C H 1.071195 0.078264 0.133036 0.060 Uiso 1 1 calc R U .
C30 C 0.88705(15) 0.67122(16) 0.35978(11) 0.0221(3) Uani 1 1 d . . .
H30A H 0.977280 0.702262 0.354526 0.027 Uiso 1 1 calc R U .
H30B H 0.841696 0.667626 0.299789 0.027 Uiso 1 1 calc R U .
C31 C 0.82873(16) 0.76772(17) 0.44047(12) 0.0266(3) Uani 1 1 d . . .
H31A H 0.873044 0.773026 0.501225 0.032 Uiso 1 1 calc R U .
H31B H 0.737415 0.739995 0.445380 0.032 Uiso 1 1 calc R U .
C32 C 0.84031(18) 0.89817(17) 0.42350(14) 0.0321(4) Uani 1 1 d . . .
H32A H 0.931852 0.924881 0.418436 0.038 Uiso 1 1 calc R U .
H32B H 0.796925 0.891601 0.362158 0.038 Uiso 1 1 calc R U .
C33 C 0.7832(2) 0.9989(2) 0.50132(18) 0.0480(6) Uani 1 1 d . . .
H33A H 0.793662 1.079660 0.486220 0.072 Uiso 1 1 calc R U .
H33B H 0.691948 0.974308 0.505789 0.072 Uiso 1 1 calc R U .
H33C H 0.827003 1.007620 0.562120 0.072 Uiso 1 1 calc R U .

loop_
_atom_site_aniso_label
_atom_site_aniso_U_11
_atom_site_aniso_U_22
_atom_site_aniso_U_33
_atom_site_aniso_U_23
_atom_site_aniso_U_13
_atom_site_aniso_U_12
Pt1 0.01155(3) 0.01775(4) 0.01126(3) 0.00610(3) 0.00278(2) 0.00089(2)
P1 0.01649(15) 0.01934(19) 0.01386(15) 0.00632(14) 0.00025(12) 0.00196(13)
F1 0.0157(4) 0.0175(4) 0.0305(5) 0.0118(4) 0.0054(3) 0.0057(3)
F2 0.0189(4) 0.0257(5) 0.0165(4) 0.0025(4) 0.0015(3) 0.0034(3)
N1 0.0108(4) 0.0181(6) 0.0184(5) 0.0093(5) 0.0027(4) 0.0032(4)
N2 0.0133(5) 0.0184(6) 0.0174(5) 0.0088(5) 0.0012(4) 0.0020(4)
N3 0.0106(4) 0.0145(5) 0.0151(5) 0.0058(4) 0.0013(4) 0.0019(4)
N4 0.0126(5) 0.0158(6) 0.0154(5) 0.0059(4) 0.0006(4) 0.0022(4)
B1 0.0123(6) 0.0161(7) 0.0173(7) 0.0056(6) 0.0024(5) 0.0037(5)
C1 0.0139(5) 0.0152(6) 0.0145(6) 0.0054(5) 0.0000(4) 0.0007(5)
C2 0.0111(5) 0.0247(7) 0.0189(6) 0.0125(6) 0.0017(4) 0.0031(5)
C3 0.0153(6) 0.0269(8) 0.0248(7) 0.0141(6) 0.0040(5) 0.0057(5)
C4 0.0178(6) 0.0369(10) 0.0321(8) 0.0216(8) 0.0051(6) 0.0112(6)
C5 0.0147(6) 0.0506(12) 0.0319(9) 0.0240(9) 0.0004(6) 0.0075(7)
C6 0.0167(7) 0.0430(11) 0.0305(9) 0.0142(8) -0.0066(6) -0.0015(7)
C7 0.0163(6) 0.0308(9) 0.0262(8) 0.0120(7) -0.0014(5) 0.0019(6)
C8 0.0093(5) 0.0180(6) 0.0145(6) 0.0071(5) 0.0011(4) 0.0021(4)
C9 0.0137(5) 0.0155(6) 0.0179(6) 0.0044(5) 0.0038(5) 0.0026(5)
C10 0.0135(5) 0.0161(7) 0.0212(6) 0.0071(5) 0.0030(5) 0.0003(5)
C11 0.0130(5) 0.0219(7) 0.0161(6) 0.0095(5) 0.0015(4) 0.0013(5)
C12 0.0213(6) 0.0222(7) 0.0145(6) 0.0048(6) 0.0043(5) 0.0008(5)
C13 0.0180(6) 0.0164(7) 0.0157(6) 0.0034(5) 0.0019(5) -0.0021(5)
C14 0.0170(6) 0.0134(6) 0.0124(5) 0.0035(5) -0.0013(4) 0.0004(5)
C15 0.0187(6) 0.0164(7) 0.0184(6) 0.0062(5) -0.0004(5) 0.0006(5)
C16 0.0288(7) 0.0170(7) 0.0219(7) 0.0082(6) 0.0001(6) -0.0013(6)
C17 0.0364(8) 0.0132(7) 0.0215(7) 0.0055(6) -0.0025(6) 0.0055(6)
C18 0.0250(7) 0.0185(7) 0.0208(7) 0.0039(6) -0.0026(5) 0.0084(6)
C19 0.0195(6) 0.0160(7) 0.0165(6) 0.0041(5) -0.0004(5) 0.0031(5)
C20 0.0166(6) 0.0233(8) 0.0173(6) 0.0084(6) 0.0017(5) 0.0015(5)
C21 0.0159(6) 0.0219(7) 0.0151(6) 0.0068(5) 0.0009(5) 0.0016(5)
C22 0.0167(6) 0.0282(8) 0.0239(7) 0.0104(6) -0.0039(5) 0.0003(6)
C23 0.0227(7) 0.0257(8) 0.0216(7) 0.0059(6) -0.0028(6) -0.0013(6)
C24 0.0283(8) 0.0382(11) 0.0347(10) 0.0144(8) 0.0008(7) -0.0067(7)
C25 0.0501(12) 0.0422(12) 0.0262(9) 0.0098(9) -0.0025(8) -0.0197(9)
C26 0.0258(7) 0.0257(8) 0.0146(6) 0.0053(6) 0.0004(5) 0.0033(6)
C27 0.0249(7) 0.0229(8) 0.0177(7) 0.0054(6) 0.0007(5) 0.0013(6)
C28 0.0239(7) 0.0260(8) 0.0237(7) 0.0064(7) 0.0045(6) -0.0016(6)
C29 0.0411(11) 0.0367(11) 0.0415(11) 0.0095(9) 0.0166(9) 0.0084(9)
C30 0.0246(7) 0.0244(8) 0.0210(7) 0.0117(6) 0.0012(5) 0.0034(6)
C31 0.0284(8) 0.0274(9) 0.0251(8) 0.0089(7) 0.0033(6) 0.0051(7)
C32 0.0311(9) 0.0255(9) 0.0403(10) 0.0097(8) 0.0063(8) 0.0057(7)
C33 0.0481(12) 0.0306(11) 0.0623(15) 0.0065(10) 0.0189(11) 0.0096(9)

loop_
_atom_type_symbol
_atom_type_description
_atom_type_scat_dispersion_real
_atom_type_scat_dispersion_imag
_atom_type_scat_source
C C 0.0033 0.0016 'International Tables Vol C Tables 4.2.6.8 and 6.1.1.4'
H H 0.0000 0.0000 'International Tables Vol C Tables 4.2.6.8 and 6.1.1.4'
B B 0.0013 0.0007 'International Tables Vol C Tables 4.2.6.8 and 6.1.1.4'
N N 0.0061 0.0033 'International Tables Vol C Tables 4.2.6.8 and 6.1.1.4'
F F 0.0171 0.0103 'International Tables Vol C Tables 4.2.6.8 and 6.1.1.4'
P P 0.1023 0.0942 'International Tables Vol C Tables 4.2.6.8 and 6.1.1.4'
Pt Pt -1.7033 8.3905 'International Tables Vol C Tables 4.2.6.8 and 6.1.1.4'

loop_
_geom_angle_atom_site_label_1
_geom_angle_atom_site_label_2
_geom_angle_atom_site_label_3
_geom_angle
_geom_angle_site_symmetry_1
_geom_angle_site_symmetry_3
C21 Pt1 C21 180.0 . 2_766
C21 Pt1 P1 87.29(5) . 2_766
C21 Pt1 P1 92.71(5) 2_766 2_766
C21 Pt1 P1 92.71(5) . .
C21 Pt1 P1 87.29(5) 2_766 .
P1 Pt1 P1 180.0 2_766 .
C22 P1 C26 107.04(8) . .
C22 P1 C30 103.81(8) . .
C26 P1 C30 99.77(8) . .
C22 P1 Pt1 117.03(5) . .
C26 P1 Pt1 114.81(6) . .
C30 P1 Pt1 112.49(6) . .
N2 N1 C2 114.56(11) . .
N2 N1 B1 119.24(11) . .
C2 N1 B1 126.20(12) . .
N1 N2 C1 117.52(11) . .
N4 N3 C8 114.83(11) . .
N4 N3 B1 119.99(11) . .
C8 N3 B1 125.18(11) . .
N3 N4 C1 116.78(11) . .
F1 B1 F2 112.41(13) . .
F1 B1 N1 112.43(12) . .
F2 B1 N1 109.91(11) . .
F1 B1 N3 111.26(11) . .
F2 B1 N3 110.13(12) . .
N1 B1 N3 100.04(12) . .
N2 C1 N4 123.01(12) . .
N2 C1 C14 117.80(12) . .
N4 C1 C14 118.38(12) . .
C3 C2 C7 121.11(14) . .
C3 C2 N1 119.60(14) . .
C7 C2 N1 119.29(14) . .
C2 C3 C4 119.03(16) . .
C2 C3 H3 120.5 . .
C4 C3 H3 120.5 . .
C5 C4 C3 120.11(17) . .
C5 C4 H4 119.9 . .
C3 C4 H4 119.9 . .
C6 C5 C4 120.55(15) . .
C6 C5 H5 119.7 . .
C4 C5 H5 119.7 . .
C5 C6 C7 120.23(17) . .
C5 C6 H6 119.9 . .
C7 C6 H6 119.9 . .
C2 C7 C6 118.93(17) . .
C2 C7 H7 120.5 . .
C6 C7 H7 120.5 . .
C9 C8 C13 120.51(12) . .
C9 C8 N3 119.40(12) . .
C13 C8 N3 119.95(13) . .
C10 C9 C8 119.49(13) . .
C10 C9 H9 120.3 . .
C8 C9 H9 120.3 . .
C9 C10 C11 121.04(14) . .
C9 C10 H10 119.5 . .
C11 C10 H10 119.5 . .
C12 C11 C10 118.15(12) . .
C12 C11 C20 120.45(13) . .
C10 C11 C20 121.30(14) . .
C13 C12 C11 121.29(14) . .
C13 C12 H12 119.4 . .
C11 C12 H12 119.4 . .
C12 C13 C8 119.35(14) . .
C12 C13 H13 120.3 . .
C8 C13 H13 120.3 . .
C15 C14 C19 119.15(13) . .
C15 C14 C1 119.74(13) . .
C19 C14 C1 121.08(12) . .
C16 C15 C14 120.32(14) . .
C16 C15 H15 119.8 . .
C14 C15 H15 119.8 . .
C17 C16 C15 120.17(14) . .
C17 C16 H16 119.9 . .
C15 C16 H16 119.9 . .
C18 C17 C16 119.82(14) . .
C18 C17 H17 120.1 . .
C16 C17 H17 120.1 . .
C17 C18 C19 120.47(14) . .
C17 C18 H18 119.8 . .
C19 C18 H18 119.8 . .
C18 C19 C14 120.06(13) . .
C18 C19 H19 120.0 . .
C14 C19 H19 120.0 . .
C21 C20 C11 174.28(16) . .
C20 C21 Pt1 177.62(13) . .
C23 C22 P1 115.41(11) . .
C23 C22 H22A 108.4 . .
P1 C22 H22A 108.4 . .
C23 C22 H22B 108.4 . .
P1 C22 H22B 108.4 . .
H22A C22 H22B 107.5 . .
C24 C23 C22 111.94(15) . .
C24 C23 H23A 109.2 . .
C22 C23 H23A 109.2 . .
C24 C23 H23B 109.2 . .
C22 C23 H23B 109.2 . .
H23A C23 H23B 107.9 . .
C25 C24 C23 113.64(17) . .
C25 C24 H24A 108.8 . .
C23 C24 H24A 108.8 . .
C25 C24 H24B 108.8 . .
C23 C24 H24B 108.8 . .
H24A C24 H24B 107.7 . .
C24 C25 H25A 109.5 . .
C24 C25 H25B 109.5 . .
H25A C25 H25B 109.5 . .
C24 C25 H25C 109.5 . .
H25A C25 H25C 109.5 . .
H25B C25 H25C 109.5 . .
C27 C26 P1 118.43(11) . .
C27 C26 H26A 107.7 . .
P1 C26 H26A 107.7 . .
C27 C26 H26B 107.7 . .
P1 C26 H26B 107.7 . .
H26A C26 H26B 107.1 . .
C26 C27 C28 110.89(13) . .
C26 C27 H27A 109.5 . .
C28 C27 H27A 109.5 . .
C26 C27 H27B 109.5 . .
C28 C27 H27B 109.5 . .
H27A C27 H27B 108.0 . .
C29 C28 C27 113.69(14) . .
C29 C28 H28A 108.8 . .
C27 C28 H28A 108.8 . .
C29 C28 H28B 108.8 . .
C27 C28 H28B 108.8 . .
H28A C28 H28B 107.7 . .
C28 C29 H29A 109.5 . .
C28 C29 H29B 109.5 . .
H29A C29 H29B 109.5 . .
C28 C29 H29C 109.5 . .
H29A C29 H29C 109.5 . .
H29B C29 H29C 109.5 . .
C31 C30 P1 116.56(11) . .
C31 C30 H30A 108.2 . .
P1 C30 H30A 108.2 . .
C31 C30 H30B 108.2 . .
P1 C30 H30B 108.2 . .
H30A C30 H30B 107.3 . .
C30 C31 C32 110.90(14) . .
C30 C31 H31A 109.5 . .
C32 C31 H31A 109.5 . .
C30 C31 H31B 109.5 . .
C32 C31 H31B 109.5 . .
H31A C31 H31B 108.0 . .
C33 C32 C31 113.58(16) . .
C33 C32 H32A 108.8 . .
C31 C32 H32A 108.8 . .
C33 C32 H32B 108.8 . .
C31 C32 H32B 108.8 . .
H32A C32 H32B 107.7 . .
C32 C33 H33A 109.5 . .
C32 C33 H33B 109.5 . .
H33A C33 H33B 109.5 . .
C32 C33 H33C 109.5 . .
H33A C33 H33C 109.5 . .
H33B C33 H33C 109.5 . .

loop_
_geom_bond_atom_site_label_1
_geom_bond_atom_site_label_2
_geom_bond_distance
_geom_bond_site_symmetry_2
Pt1 C21 1.9924(14) .
Pt1 C21 1.9924(14) 2_766
Pt1 P1 2.3026(7) 2_766
Pt1 P1 2.3026(7) .
P1 C22 1.8238(16) .
P1 C26 1.8256(16) .
P1 C30 1.8310(18) .
F1 B1 1.3703(19) .
F2 B1 1.3820(19) .
N1 N2 1.3137(18) .
N1 C2 1.4305(18) .
N1 B1 1.554(2) .
N2 C1 1.3409(18) .
N3 N4 1.3122(17) .
N3 C8 1.4234(16) .
N3 B1 1.5576(19) .
N4 C1 1.3504(17) .
C1 C14 1.478(2) .
C2 C3 1.386(2) .
C2 C7 1.392(2) .
C3 C4 1.396(2) .
C3 H3 0.9500 .
C4 C5 1.383(3) .
C4 H4 0.9500 .
C5 C6 1.377(3) .
C5 H5 0.9500 .
C6 C7 1.396(2) .
C6 H6 0.9500 .
C7 H7 0.9500 .
C8 C9 1.393(2) .
C8 C13 1.395(2) .
C9 C10 1.3882(18) .
C9 H9 0.9500 .
C10 C11 1.403(2) .
C10 H10 0.9500 .
C11 C12 1.402(2) .
C11 C20 1.4326(18) .
C12 C13 1.3853(19) .
C12 H12 0.9500 .
C13 H13 0.9500 .
C14 C15 1.3970(19) .
C14 C19 1.398(2) .
C15 C16 1.390(2) .
C15 H15 0.9500 .
C16 C17 1.386(2) .
C16 H16 0.9500 .
C17 C18 1.386(2) .
C17 H17 0.9500 .
C18 C19 1.388(2) .
C18 H18 0.9500 .
C19 H19 0.9500 .
C20 C21 1.2170(19) .
C22 C23 1.528(2) .
C22 H22A 0.9900 .
C22 H22B 0.9900 .
C23 C24 1.524(2) .
C23 H23A 0.9900 .
C23 H23B 0.9900 .
C24 C25 1.519(3) .
C24 H24A 0.9900 .
C24 H24B 0.9900 .
C25 H25A 0.9800 .
C25 H25B 0.9800 .
C25 H25C 0.9800 .
C26 C27 1.516(2) .
C26 H26A 0.9900 .
C26 H26B 0.9900 .
C27 C28 1.532(2) .
C27 H27A 0.9900 .
C27 H27B 0.9900 .
C28 C29 1.503(3) .
C28 H28A 0.9900 .
C28 H28B 0.9900 .
C29 H29A 0.9800 .
C29 H29B 0.9800 .
C29 H29C 0.9800 .
C30 C31 1.524(2) .
C30 H30A 0.9900 .
C30 H30B 0.9900 .
C31 C32 1.532(3) .
C31 H31A 0.9900 .
C31 H31B 0.9900 .
C32 C33 1.520(3) .
C32 H32A 0.9900 .
C32 H32B 0.9900 .
C33 H33A 0.9800 .
C33 H33B 0.9800 .
C33 H33C 0.9800 .

loop_
_geom_torsion_atom_site_label_1
_geom_torsion_atom_site_label_2
_geom_torsion_atom_site_label_3
_geom_torsion_atom_site_label_4
_geom_torsion
C2 N1 N2 C1 161.78(12)
B1 N1 N2 C1 -18.29(18)
C8 N3 N4 C1 -163.40(12)
B1 N3 N4 C1 16.51(18)
N2 N1 B1 F1 164.78(12)
C2 N1 B1 F1 -15.30(19)
N2 N1 B1 F2 -69.19(16)
C2 N1 B1 F2 110.73(15)
N2 N1 B1 N3 46.66(15)
C2 N1 B1 N3 -133.43(13)
N4 N3 B1 F1 -164.91(12)
C8 N3 B1 F1 14.99(19)
N4 N3 B1 F2 69.76(16)
C8 N3 B1 F2 -110.35(14)
N4 N3 B1 N1 -45.92(15)
C8 N3 B1 N1 133.98(13)
N1 N2 C1 N4 -21.5(2)
N1 N2 C1 C14 169.03(12)
N3 N4 C1 N2 22.4(2)
N3 N4 C1 C14 -168.19(12)
N2 N1 C2 C3 149.65(13)
B1 N1 C2 C3 -30.26(19)
N2 N1 C2 C7 -29.53(18)
B1 N1 C2 C7 150.55(14)
C7 C2 C3 C4 1.5(2)
N1 C2 C3 C4 -177.64(12)
C2 C3 C4 C5 0.3(2)
C3 C4 C5 C6 -1.3(2)
C4 C5 C6 C7 0.5(3)
C3 C2 C7 C6 -2.3(2)
N1 C2 C7 C6 176.85(13)
C5 C6 C7 C2 1.3(2)
N4 N3 C8 C9 -141.34(13)
B1 N3 C8 C9 38.76(19)
N4 N3 C8 C13 34.40(18)
B1 N3 C8 C13 -145.50(14)
C13 C8 C9 C10 -3.5(2)
N3 C8 C9 C10 172.21(12)
C8 C9 C10 C11 0.3(2)
C9 C10 C11 C12 3.2(2)
C9 C10 C11 C20 -173.11(13)
C10 C11 C12 C13 -3.5(2)
C20 C11 C12 C13 172.85(14)
C11 C12 C13 C8 0.3(2)
C9 C8 C13 C12 3.2(2)
N3 C8 C13 C12 -172.47(13)
N2 C1 C14 C15 -3.4(2)
N4 C1 C14 C15 -173.38(13)
N2 C1 C14 C19 178.80(13)
N4 C1 C14 C19 8.8(2)
C19 C14 C15 C16 0.1(2)
C1 C14 C15 C16 -177.72(14)
C14 C15 C16 C17 0.0(2)
C15 C16 C17 C18 -0.5(2)
C16 C17 C18 C19 0.9(2)
C17 C18 C19 C14 -0.8(2)
C15 C14 C19 C18 0.3(2)
C1 C14 C19 C18 178.08(14)
C26 P1 C22 C23 64.61(13)
C30 P1 C22 C23 169.56(12)
Pt1 P1 C22 C23 -65.85(13)
P1 C22 C23 C24 166.15(12)
C22 C23 C24 C25 -178.66(15)
C22 P1 C26 C27 -90.66(14)
C30 P1 C26 C27 161.52(13)
Pt1 P1 C26 C27 41.04(14)
P1 C26 C27 C28 -166.22(11)
C26 C27 C28 C29 177.85(15)
C22 P1 C30 C31 64.68(14)
C26 P1 C30 C31 175.07(13)
Pt1 P1 C30 C31 -62.78(13)
P1 C30 C31 C32 179.06(12)
C30 C31 C32 C33 179.67(17)
